data_2229757
loop_
_publ_author_name
'Fun, Hoong-Kun'
'Quah, Ching Kheng'
Nithinchandra
'Kalluraya, Balakrishna'

_publ_section_title
;
 4-({[4-Amino-6-(<i>p</i>-bromobenzyl)-5-oxo-4,5-dihydro-1,2,4-triazin-3-yl]sulfanyl}acetyl)-3-phenylsydnone
;
_journal_coeditor_code LH5224
_journal_issue 4
_journal_name_full 'Acta Crystallographica Section E'
_journal_page_first o1004
_journal_paper_doi 10.1107/S1600536811010798
_journal_volume 67
_journal_year 2011
_chemical_formula_iupac 'C20 H15 Br N6 O4 S'
_chemical_formula_moiety 'C20 H15 Br N6 O4 S'
_chemical_formula_sum 'C20 H15 Br N6 O4 S'
_chemical_formula_weight 515.35
_chemical_name_common
;
4-({[4-Amino-6-(p-bromobenzyl)-5-oxo-4,5-dihydro-1,2,4-triazin-3-yl]
sulfanyl}acetyl)-3-phenylsydnone
;
_chemical_name_systematic
;
4-({[4-Amino-6-(<i>p</i>-bromobenzyl)-5-oxo-4,5-dihydro-1,2,4-triazin-3-yl]
sulfanyl}acetyl)-3-phenylsydnone
;
_space_group_IT_number 2
_symmetry_cell_setting triclinic
_symmetry_space_group_name_Hall '-P 1'
_symmetry_space_group_name_H-M 'P -1'
_atom_sites_solution_hydrogens geom
_atom_sites_solution_primary direct
_atom_sites_solution_secondary difmap
_audit_creation_method SHELXL-97
_cell_angle_alpha 104.8730(10)
_cell_angle_beta 93.5070(10)
_cell_angle_gamma 98.1890(10)
_cell_formula_units_Z 2
_cell_length_a 6.3842(3)
_cell_length_b 10.0832(5)
_cell_length_c 17.1563(8)
_cell_measurement_reflns_used 8506
_cell_measurement_temperature 100
_cell_measurement_theta_max 30.05
_cell_measurement_theta_min 2.47
_cell_volume 1050.99(9)
_computing_cell_refinement 'SAINT (Bruker, 2009)'
_computing_data_collection 'APEX2 (Bruker, 2009)'
_computing_data_reduction 'SAINT (Bruker, 2009)'
_computing_molecular_graphics 'SHELXTL (Sheldrick, 2008)'
_computing_publication_material
;
SHELXTL (Sheldrick, 2008) and PLATON (Spek, 2009)
;
_computing_structure_refinement 'SHELXTL (Sheldrick, 2008)'
_computing_structure_solution 'SHELXTL (Sheldrick, 2008)'
_diffrn_ambient_temperature 100
_diffrn_measured_fraction_theta_full 0.986
_diffrn_measured_fraction_theta_max 0.986
_diffrn_measurement_device_type
;
Bruker SMART APEXII DUO CCD area-detector diffractometer
;
_diffrn_measurement_method '\f and \w scans'
_diffrn_radiation_monochromator graphite
_diffrn_radiation_source 'fine-focus sealed tube'
_diffrn_radiation_type MoK\a
_diffrn_radiation_wavelength 0.71073
_diffrn_reflns_av_R_equivalents 0.0292
_diffrn_reflns_av_sigmaI/netI 0.0306
_diffrn_reflns_limit_h_max 8
_diffrn_reflns_limit_h_min -9
_diffrn_reflns_limit_k_max 14
_diffrn_reflns_limit_k_min -14
_diffrn_reflns_limit_l_max 24
_diffrn_reflns_limit_l_min -24
_diffrn_reflns_number 21938
_diffrn_reflns_theta_full 30.24
_diffrn_reflns_theta_max 30.24
_diffrn_reflns_theta_min 2.12
_diffrn_standards_number 0
_exptl_absorpt_coefficient_mu 2.097
_exptl_absorpt_correction_T_max 0.8916
_exptl_absorpt_correction_T_min 0.5525
_exptl_absorpt_correction_type multi-scan
_exptl_absorpt_process_details '(<i>SADABS</i>; Bruker, 2009)'
_exptl_crystal_colour colourless
_exptl_crystal_density_diffrn 1.628
_exptl_crystal_density_method 'not measured'
_exptl_crystal_description plate
_exptl_crystal_F_000 520
_exptl_crystal_size_max 0.321
_exptl_crystal_size_mid 0.257
_exptl_crystal_size_min 0.056
_refine_diff_density_max 0.946
_refine_diff_density_min -0.497
_refine_ls_extinction_method none
_refine_ls_goodness_of_fit_ref 1.030
_refine_ls_hydrogen_treatment mixed
_refine_ls_matrix_type full
_refine_ls_number_parameters 297
_refine_ls_number_reflns 6161
_refine_ls_number_restraints 0
_refine_ls_restrained_S_all 1.030
_refine_ls_R_factor_all 0.0423
_refine_ls_R_factor_gt 0.0324
_refine_ls_shift/su_max 0.001
_refine_ls_shift/su_mean <0.001
_refine_ls_structure_factor_coef Fsqd
_refine_ls_weighting_details 'calc w=1/[\s^2^(Fo^2^)+(0.0469P)^2^+0.5765P] where P=(Fo^2^+2Fc^2^)/3'
_refine_ls_weighting_scheme calc
_refine_ls_wR_factor_gt 0.0840
_refine_ls_wR_factor_ref 0.0893
_reflns_number_gt 5241
_reflns_number_total 6161
_reflns_threshold_expression I>2\s(I)
_cod_data_source_file lh5224.cif
_cod_data_source_block I
_cod_database_code 2229757
_cod_database_fobs_code 2229757

loop_
_symmetry_equiv_pos_as_xyz
'x, y, z'
'-x, -y, -z'

loop_
_atom_site_type_symbol
_atom_site_label
_atom_site_fract_x
_atom_site_fract_y
_atom_site_fract_z
_atom_site_U_iso_or_equiv
_atom_site_adp_type
_atom_site_calc_flag
_atom_site_refinement_flags
_atom_site_occupancy
_atom_site_disorder_assembly
_atom_site_disorder_group
Br Br1 0.14494(4) 0.177407(19) -0.446529(11) 0.02915(7) Uani d . 1 . .
S S1 0.25040(6) 0.42973(4) 0.10384(3) 0.01811(9) Uani d . 1 . .
O O1 -0.50655(19) 0.68942(12) 0.23590(8) 0.0188(2) Uani d . 1 . .
O O2 -0.2801(2) 0.71471(13) 0.14077(8) 0.0208(3) Uani d . 1 . .
O O3 -0.0592(2) 0.36960(13) 0.21831(8) 0.0220(3) Uani d . 1 . .
O O4 0.3090(2) -0.01318(13) -0.08910(8) 0.0205(3) Uani d . 1 . .
N N1 -0.3930(2) 0.52932(14) 0.27862(9) 0.0149(3) Uani d . 1 . .
N N2 -0.5387(2) 0.60958(15) 0.28897(9) 0.0186(3) Uani d . 1 . .
N N3 -0.0707(2) 0.26436(15) 0.00189(9) 0.0170(3) Uani d . 1 . .
N N4 -0.1524(2) 0.14792(15) -0.06048(9) 0.0181(3) Uani d . 1 . .
N N5 0.2602(2) 0.18642(14) 0.00230(9) 0.0143(3) Uani d . 1 . .
N N6 0.4749(2) 0.22357(17) 0.03542(11) 0.0206(3) Uani d . 1 . .
C C1 -0.2106(3) 0.44195(17) 0.37978(11) 0.0196(3) Uani d . 1 . .
H H1A -0.0839 0.4967 0.3756 0.024 Uiso calc R 1 . .
C C2 -0.2207(3) 0.36200(19) 0.43441(11) 0.0238(4) Uani d . 1 . .
H H2A -0.0994 0.3628 0.4675 0.029 Uiso calc R 1 . .
C C3 -0.4115(3) 0.28031(19) 0.44025(12) 0.0259(4) Uani d . 1 . .
H H3A -0.4172 0.2280 0.4777 0.031 Uiso calc R 1 . .
C C4 -0.5930(3) 0.2768(2) 0.39032(12) 0.0248(4) Uani d . 1 . .
H H4A -0.7196 0.2214 0.3940 0.030 Uiso calc R 1 . .
C C5 -0.5857(3) 0.35610(18) 0.33486(11) 0.0200(3) Uani d . 1 . .
H H5A -0.7060 0.3541 0.3009 0.024 Uiso calc R 1 . .
C C6 -0.3950(3) 0.43812(16) 0.33132(10) 0.0159(3) Uani d . 1 . .
C C7 -0.3307(3) 0.65627(16) 0.19113(10) 0.0158(3) Uani d . 1 . .
C C8 -0.2595(3) 0.54977(16) 0.22188(10) 0.0147(3) Uani d . 1 . .
C C9 -0.0958(3) 0.46663(16) 0.19248(10) 0.0155(3) Uani d . 1 . .
C C10 0.0227(3) 0.51392(17) 0.12772(11) 0.0171(3) Uani d . 1 . .
H H10A 0.0694 0.6137 0.1461 0.021 Uiso calc R 1 . .
H H10B -0.0740 0.4948 0.0789 0.021 Uiso calc R 1 . .
C C11 0.1283(2) 0.28045(16) 0.02926(10) 0.0140(3) Uani d . 1 . .
C C12 -0.0334(3) 0.05691(17) -0.09056(10) 0.0155(3) Uani d . 1 . .
C C13 0.1916(3) 0.06871(16) -0.06161(10) 0.0150(3) Uani d . 1 . .
C C14 -0.1255(3) -0.06046(17) -0.16342(11) 0.0186(3) Uani d . 1 . .
H H14A -0.2789 -0.0807 -0.1640 0.022 Uiso calc R 1 . .
H H14B -0.0672 -0.1437 -0.1621 0.022 Uiso calc R 1 . .
C C15 -0.0681(3) -0.01499(16) -0.23796(10) 0.0169(3) Uani d . 1 . .
C C16 -0.1898(3) 0.07165(18) -0.26599(11) 0.0204(3) Uani d . 1 . .
H H16A -0.3123 0.0922 -0.2421 0.024 Uiso calc R 1 . .
C C17 -0.1300(3) 0.12721(18) -0.32900(11) 0.0229(4) Uani d . 1 . .
H H17A -0.2116 0.1841 -0.3479 0.027 Uiso calc R 1 . .
C C18 0.0541(3) 0.09602(17) -0.36308(11) 0.0204(3) Uani d . 1 . .
C C19 0.1758(3) 0.00851(18) -0.33787(11) 0.0208(3) Uani d . 1 . .
H H19A 0.2972 -0.0125 -0.3625 0.025 Uiso calc R 1 . .
C C20 0.1132(3) -0.04737(17) -0.27502(11) 0.0191(3) Uani d . 1 . .
H H20A 0.1929 -0.1067 -0.2577 0.023 Uiso calc R 1 . .
H H1N6 0.538(4) 0.226(3) -0.0038(17) 0.032(7) Uiso d . 1 . .
H H2N6 0.512(4) 0.153(3) 0.0487(14) 0.021(6) Uiso d . 1 . .

loop_
_atom_site_aniso_label
_atom_site_aniso_U_11
_atom_site_aniso_U_22
_atom_site_aniso_U_33
_atom_site_aniso_U_12
_atom_site_aniso_U_13
_atom_site_aniso_U_23
Br1 0.04790(14) 0.02057(9) 0.01944(10) 0.00057(8) 0.00410(8) 0.00878(7)
S1 0.01188(18) 0.01887(18) 0.0231(2) 0.00468(14) 0.00303(15) 0.00339(15)
O1 0.0194(6) 0.0176(5) 0.0236(6) 0.0084(4) 0.0060(5) 0.0094(5)
O2 0.0218(6) 0.0192(6) 0.0270(7) 0.0074(5) 0.0063(5) 0.0132(5)
O3 0.0233(6) 0.0210(6) 0.0275(7) 0.0115(5) 0.0070(5) 0.0118(5)
O4 0.0215(6) 0.0212(6) 0.0228(6) 0.0122(5) 0.0050(5) 0.0075(5)
N1 0.0147(6) 0.0137(6) 0.0175(7) 0.0047(5) 0.0021(5) 0.0048(5)
N2 0.0192(7) 0.0186(6) 0.0221(7) 0.0086(5) 0.0057(6) 0.0088(5)
N3 0.0129(6) 0.0191(6) 0.0196(7) 0.0047(5) 0.0035(5) 0.0046(5)
N4 0.0138(6) 0.0205(6) 0.0205(7) 0.0030(5) 0.0039(5) 0.0060(5)
N5 0.0105(6) 0.0176(6) 0.0183(7) 0.0064(5) 0.0035(5) 0.0080(5)
N6 0.0103(6) 0.0258(7) 0.0270(8) 0.0081(5) 0.0019(6) 0.0064(6)
C1 0.0211(8) 0.0175(7) 0.0207(8) 0.0038(6) 0.0011(6) 0.0057(6)
C2 0.0283(9) 0.0234(8) 0.0210(8) 0.0065(7) -0.0025(7) 0.0080(7)
C3 0.0376(11) 0.0219(8) 0.0211(9) 0.0050(7) 0.0044(8) 0.0106(7)
C4 0.0277(9) 0.0236(8) 0.0236(9) -0.0007(7) 0.0056(7) 0.0093(7)
C5 0.0203(8) 0.0199(7) 0.0205(8) 0.0027(6) 0.0028(6) 0.0069(6)
C6 0.0197(8) 0.0137(6) 0.0162(7) 0.0049(6) 0.0032(6) 0.0061(6)
C7 0.0139(7) 0.0136(6) 0.0207(8) 0.0041(5) 0.0028(6) 0.0049(6)
C8 0.0146(7) 0.0135(6) 0.0178(7) 0.0045(5) 0.0032(6) 0.0058(6)
C9 0.0140(7) 0.0148(7) 0.0178(8) 0.0048(5) 0.0014(6) 0.0033(6)
C10 0.0150(7) 0.0164(7) 0.0222(8) 0.0066(6) 0.0047(6) 0.0062(6)
C11 0.0131(7) 0.0158(7) 0.0162(7) 0.0061(5) 0.0059(5) 0.0070(6)
C12 0.0155(7) 0.0175(7) 0.0167(7) 0.0032(6) 0.0049(6) 0.0094(6)
C13 0.0168(7) 0.0166(7) 0.0161(7) 0.0062(6) 0.0050(6) 0.0101(6)
C14 0.0190(8) 0.0161(7) 0.0219(8) 0.0021(6) 0.0040(6) 0.0071(6)
C15 0.0190(8) 0.0143(7) 0.0177(8) 0.0038(6) 0.0005(6) 0.0044(6)
C16 0.0215(8) 0.0188(7) 0.0221(8) 0.0086(6) 0.0019(6) 0.0047(6)
C17 0.0310(9) 0.0177(7) 0.0216(8) 0.0094(7) -0.0017(7) 0.0062(6)
C18 0.0301(9) 0.0150(7) 0.0158(8) 0.0018(6) 0.0018(7) 0.0047(6)
C19 0.0219(8) 0.0216(8) 0.0201(8) 0.0059(6) 0.0055(7) 0.0056(6)
C20 0.0217(8) 0.0176(7) 0.0203(8) 0.0078(6) 0.0021(6) 0.0068(6)

loop_
_atom_type_symbol
_atom_type_description
_atom_type_scat_dispersion_real
_atom_type_scat_dispersion_imag
_atom_type_scat_source
C C 0.0033 0.0016 'International Tables Vol C Tables 4.2.6.8 and 6.1.1.4'
H H 0.0000 0.0000 'International Tables Vol C Tables 4.2.6.8 and 6.1.1.4'
N N 0.0061 0.0033 'International Tables Vol C Tables 4.2.6.8 and 6.1.1.4'
O O 0.0106 0.0060 'International Tables Vol C Tables 4.2.6.8 and 6.1.1.4'
S S 0.1246 0.1234 'International Tables Vol C Tables 4.2.6.8 and 6.1.1.4'
Br Br -0.2901 2.4595 'International Tables Vol C Tables 4.2.6.8 and 6.1.1.4'

loop_
_geom_angle_atom_site_label_1
_geom_angle_atom_site_label_2
_geom_angle_atom_site_label_3
_geom_angle_site_symmetry_1
_geom_angle_site_symmetry_3
_geom_angle
_geom_angle_publ_flag
C11 S1 C10 . . 99.93(8) ?
N2 O1 C7 . . 110.81(12) ?
N2 N1 C8 . . 114.46(14) ?
N2 N1 C6 . . 114.57(14) ?
C8 N1 C6 . . 130.92(14) ?
N1 N2 O1 . . 105.56(13) ?
C11 N3 N4 . . 118.15(13) ?
C12 N4 N3 . . 120.73(14) ?
C11 N5 C13 . . 121.19(13) ?
C11 N5 N6 . . 116.73(13) ?
C13 N5 N6 . . 121.61(13) ?
N5 N6 H1N6 . . 103.2(19) ?
N5 N6 H2N6 . . 107.7(15) ?
H1N6 N6 H2N6 . . 103(2) ?
C2 C1 C6 . . 118.14(17) ?
C2 C1 H1A . . 120.9 ?
C6 C1 H1A . . 120.9 ?
C1 C2 C3 . . 120.50(17) ?
C1 C2 H2A . . 119.8 ?
C3 C2 H2A . . 119.8 ?
C4 C3 C2 . . 120.25(18) ?
C4 C3 H3A . . 119.9 ?
C2 C3 H3A . . 119.9 ?
C3 C4 C5 . . 120.06(18) ?
C3 C4 H4A . . 120.0 ?
C5 C4 H4A . . 120.0 ?
C6 C5 C4 . . 118.46(17) ?
C6 C5 H5A . . 120.8 ?
C4 C5 H5A . . 120.8 ?
C5 C6 C1 . . 122.58(16) ?
C5 C6 N1 . . 118.14(15) ?
C1 C6 N1 . . 119.16(15) ?
O2 C7 C8 . . 136.11(16) ?
O2 C7 O1 . . 120.39(14) ?
C8 C7 O1 . . 103.49(14) ?
N1 C8 C7 . . 105.67(13) ?
N1 C8 C9 . . 126.27(14) ?
C7 C8 C9 . . 127.67(15) ?
O3 C9 C8 . . 122.63(16) ?
O3 C9 C10 . . 123.85(15) ?
C8 C9 C10 . . 113.52(13) ?
C9 C10 S1 . . 112.99(11) ?
C9 C10 H10A . . 109.0 ?
S1 C10 H10A . . 109.0 ?
C9 C10 H10B . . 109.0 ?
S1 C10 H10B . . 109.0 ?
H10A C10 H10B . . 107.8 ?
N3 C11 N5 . . 124.05(15) ?
N3 C11 S1 . . 121.47(12) ?
N5 C11 S1 . . 114.47(12) ?
N4 C12 C13 . . 123.59(15) ?
N4 C12 C14 . . 118.19(15) ?
C13 C12 C14 . . 118.02(14) ?
O4 C13 N5 . . 122.36(15) ?
O4 C13 C12 . . 125.46(16) ?
N5 C13 C12 . . 112.17(13) ?
C12 C14 C15 . . 107.41(13) ?
C12 C14 H14A . . 110.2 ?
C15 C14 H14A . . 110.2 ?
C12 C14 H14B . . 110.2 ?
C15 C14 H14B . . 110.2 ?
H14A C14 H14B . . 108.5 ?
C20 C15 C16 . . 119.23(16) ?
C20 C15 C14 . . 121.51(15) ?
C16 C15 C14 . . 119.03(15) ?
C17 C16 C15 . . 120.87(17) ?
C17 C16 H16A . . 119.6 ?
C15 C16 H16A . . 119.6 ?
C18 C17 C16 . . 118.47(16) ?
C18 C17 H17A . . 120.8 ?
C16 C17 H17A . . 120.8 ?
C17 C18 C19 . . 122.11(17) ?
C17 C18 Br1 . . 119.06(14) ?
C19 C18 Br1 . . 118.83(14) ?
C18 C19 C20 . . 118.84(16) ?
C18 C19 H19A . . 120.6 ?
C20 C19 H19A . . 120.6 ?
C19 C20 C15 . . 120.45(16) ?
C19 C20 H20A . . 119.8 ?
C15 C20 H20A . . 119.8 ?

loop_
_geom_bond_atom_site_label_1
_geom_bond_atom_site_label_2
_geom_bond_site_symmetry_2
_geom_bond_distance
_geom_bond_publ_flag
Br1 C18 . 1.9049(18) ?
S1 C11 . 1.7508(17) ?
S1 C10 . 1.8020(16) ?
O1 N2 . 1.3680(19) ?
O1 C7 . 1.429(2) ?
O2 C7 . 1.200(2) ?
O3 C9 . 1.218(2) ?
O4 C13 . 1.2187(19) ?
N1 N2 . 1.3088(19) ?
N1 C8 . 1.368(2) ?
N1 C6 . 1.445(2) ?
N3 C11 . 1.300(2) ?
N3 N4 . 1.381(2) ?
N4 C12 . 1.300(2) ?
N5 C11 . 1.3680(19) ?
N5 C13 . 1.389(2) ?
N5 N6 . 1.4112(19) ?
N6 H1N6 . 0.81(3) ?
N6 H2N6 . 0.86(3) ?
C1 C2 . 1.383(3) ?
C1 C6 . 1.389(2) ?
C1 H1A . 0.9300 ?
C2 C3 . 1.394(3) ?
C2 H2A . 0.9300 ?
C3 C4 . 1.389(3) ?
C3 H3A . 0.9300 ?
C4 C5 . 1.390(3) ?
C4 H4A . 0.9300 ?
C5 C6 . 1.385(2) ?
C5 H5A . 0.9300 ?
C7 C8 . 1.428(2) ?
C8 C9 . 1.465(2) ?
C9 C10 . 1.519(2) ?
C10 H10A . 0.9700 ?
C10 H10B . 0.9700 ?
C12 C13 . 1.469(2) ?
C12 C14 . 1.504(2) ?
C14 C15 . 1.514(2) ?
C14 H14A . 0.9700 ?
C14 H14B . 0.9700 ?
C15 C20 . 1.393(2) ?
C15 C16 . 1.401(2) ?
C16 C17 . 1.389(3) ?
C16 H16A . 0.9300 ?
C17 C18 . 1.384(3) ?
C17 H17A . 0.9300 ?
C18 C19 . 1.386(2) ?
C19 C20 . 1.393(3) ?
C19 H19A . 0.9300 ?
C20 H20A . 0.9300 ?

loop_
_geom_hbond_atom_site_label_D
_geom_hbond_atom_site_label_H
_geom_hbond_atom_site_label_A
_geom_hbond_site_symmetry_A
_geom_hbond_distance_DH
_geom_hbond_distance_HA
_geom_hbond_distance_DA
_geom_hbond_angle_DHA
_geom_hbond_publ_flag
N6 H1N6 N3 1_655 0.81(3) 2.47(3) 2.9835(19) 123(2) yes
N6 H1N6 N4 1_655 0.81(3) 2.40(3) 3.050(2) 138(3) yes
N6 H2N6 O4 2_655 0.86(3) 2.15(3) 2.989(2) 164(2) yes
C14 H14B O3 2_555 0.97 2.50 3.416(2) 157 yes

loop_
_geom_torsion_atom_site_label_1
_geom_torsion_atom_site_label_2
_geom_torsion_atom_site_label_3
_geom_torsion_atom_site_label_4
_geom_torsion_site_symmetry_1
_geom_torsion_site_symmetry_2
_geom_torsion_site_symmetry_3
_geom_torsion_site_symmetry_4
_geom_torsion
_geom_torsion_publ_flag
C8 N1 N2 O1 . . . . 0.65(18) ?
C6 N1 N2 O1 . . . . 178.30(13) ?
C7 O1 N2 N1 . . . . -0.32(17) ?
C11 N3 N4 C12 . . . . 0.3(2) ?
C6 C1 C2 C3 . . . . -0.1(3) ?
C1 C2 C3 C4 . . . . 0.9(3) ?
C2 C3 C4 C5 . . . . -0.7(3) ?
C3 C4 C5 C6 . . . . -0.4(3) ?
C4 C5 C6 C1 . . . . 1.3(3) ?
C4 C5 C6 N1 . . . . -174.73(16) ?
C2 C1 C6 C5 . . . . -1.1(3) ?
C2 C1 C6 N1 . . . . 174.91(15) ?
N2 N1 C6 C5 . . . . 51.6(2) ?
C8 N1 C6 C5 . . . . -131.18(18) ?
N2 N1 C6 C1 . . . . -124.54(17) ?
C8 N1 C6 C1 . . . . 52.6(2) ?
N2 O1 C7 O2 . . . . 179.06(15) ?
N2 O1 C7 C8 . . . . -0.09(17) ?
N2 N1 C8 C7 . . . . -0.71(19) ?
C6 N1 C8 C7 . . . . -177.89(16) ?
N2 N1 C8 C9 . . . . -173.89(15) ?
C6 N1 C8 C9 . . . . 8.9(3) ?
O2 C7 C8 N1 . . . . -178.5(2) ?
O1 C7 C8 N1 . . . . 0.44(17) ?
O2 C7 C8 C9 . . . . -5.4(3) ?
O1 C7 C8 C9 . . . . 173.50(15) ?
N1 C8 C9 O3 . . . . -1.7(3) ?
C7 C8 C9 O3 . . . . -173.40(16) ?
N1 C8 C9 C10 . . . . 178.64(15) ?
C7 C8 C9 C10 . . . . 6.9(2) ?
O3 C9 C10 S1 . . . . -9.0(2) ?
C8 C9 C10 S1 . . . . 170.66(11) ?
C11 S1 C10 C9 . . . . 87.24(13) ?
N4 N3 C11 N5 . . . . -2.7(2) ?
N4 N3 C11 S1 . . . . 176.05(12) ?
C13 N5 C11 N3 . . . . 4.4(2) ?
N6 N5 C11 N3 . . . . 176.67(16) ?
C13 N5 C11 S1 . . . . -174.36(12) ?
N6 N5 C11 S1 . . . . -2.14(19) ?
C10 S1 C11 N3 . . . . 6.15(16) ?
C10 S1 C11 N5 . . . . -175.02(12) ?
N3 N4 C12 C13 . . . . 0.4(2) ?
N3 N4 C12 C14 . . . . -174.35(15) ?
C11 N5 C13 O4 . . . . 176.57(15) ?
N6 N5 C13 O4 . . . . 4.7(2) ?
C11 N5 C13 C12 . . . . -3.4(2) ?
N6 N5 C13 C12 . . . . -175.22(15) ?
N4 C12 C13 O4 . . . . -178.76(17) ?
C14 C12 C13 O4 . . . . -4.1(2) ?
N4 C12 C13 N5 . . . . 1.2(2) ?
C14 C12 C13 N5 . . . . 175.89(14) ?
N4 C12 C14 C15 . . . . 92.39(18) ?
C13 C12 C14 C15 . . . . -82.61(17) ?
C12 C14 C15 C20 . . . . 93.65(18) ?
C12 C14 C15 C16 . . . . -80.78(19) ?
C20 C15 C16 C17 . . . . -1.1(3) ?
C14 C15 C16 C17 . . . . 173.41(16) ?
C15 C16 C17 C18 . . . . -0.6(3) ?
C16 C17 C18 C19 . . . . 1.9(3) ?
C16 C17 C18 Br1 . . . . -177.44(13) ?
C17 C18 C19 C20 . . . . -1.4(3) ?
Br1 C18 C19 C20 . . . . 177.91(13) ?
C18 C19 C20 C15 . . . . -0.4(3) ?
C16 C15 C20 C19 . . . . 1.6(3) ?
C14 C15 C20 C19 . . . . -172.79(16) ?

loop_
_cod_related_entry_id
_cod_related_entry_database
_cod_related_entry_code
1 ChemSpider 24694363
